data_4000206
_journal_name_full 'Chemistry of Materials'
_journal_paper_doi 10.1021/cm020731t
_journal_year 2002
_chemical_formula_sum 'Nd3 Sb5 Ti'
_chemical_formula_weight 1089.37
_chemical_name_common 'neodymium titanium antimonide'
_chemical_name_systematic 'neodymium titanium antimonide'
_space_group_IT_number 193
_symmetry_cell_setting hexagonal
_symmetry_space_group_name_Hall '-P 6c 2'
_symmetry_space_group_name_H-M 'P 63/m c m'
_atom_sites_solution_hydrogens none
_atom_sites_solution_primary direct
_atom_sites_solution_secondary difmap
_cell_angle_alpha 90.00
_cell_angle_beta 90.00
_cell_angle_gamma 120.00
_cell_formula_units_Z 2
_cell_length_a 9.3517(3)
_cell_length_b 9.3517(3)
_cell_length_c 6.1976(2)
_cell_measurement_reflns_used 4503
_cell_measurement_temperature 295(2)
_cell_measurement_theta_max 33.08
_cell_measurement_theta_min 2.52
_cell_volume 469.39(3)
_diffrn_ambient_temperature 295(2)
_diffrn_measurement_device_type 'Bruker Platform/SMART 1000 CCD'
_diffrn_measurement_method '\w scan (0.2 deg)'
_diffrn_radiation_monochromator graphite
_diffrn_radiation_source 'fine-focus sealed tube'
_diffrn_radiation_type MoK\a
_diffrn_radiation_wavelength 0.71073
_diffrn_reflns_av_R_equivalents 0.0434
_diffrn_reflns_av_sigmaI/netI 0.0157
_diffrn_reflns_limit_h_max 12
_diffrn_reflns_limit_h_min -13
_diffrn_reflns_limit_k_max 14
_diffrn_reflns_limit_k_min -13
_diffrn_reflns_limit_l_max 9
_diffrn_reflns_limit_l_min -9
_diffrn_reflns_number 4953
_diffrn_reflns_theta_max 33.09
_diffrn_reflns_theta_min 2.51
_exptl_absorpt_coefficient_mu 31.130
_exptl_absorpt_correction_T_max 0.112
_exptl_absorpt_correction_T_min 0.023
_exptl_absorpt_correction_type numerical
_exptl_absorpt_process_details 'Bruker SHELXTL 5.1 (Sheldrick, 1997)'
_exptl_crystal_colour black
_exptl_crystal_density_diffrn 7.708
_exptl_crystal_density_meas ?
_exptl_crystal_density_method .
_exptl_crystal_description prism
_exptl_crystal_F_000 914
_exptl_crystal_size_max 0.28
_exptl_crystal_size_mid 0.10
_exptl_crystal_size_min 0.10
_refine_ls_extinction_coef 0.0068(4)
_refine_ls_extinction_expression Fc^*^=kFc[1+0.001xFc^2^\l^3^/sin(2\q)]^-1/4^
_refine_ls_extinction_method SHELXL
_refine_ls_goodness_of_fit_ref 1.365
_refine_ls_hydrogen_treatment none
_refine_ls_matrix_type full
_refine_ls_number_parameters 14
_refine_ls_number_reflns 354
_refine_ls_number_restraints 0
_refine_ls_restrained_S_all 1.365
_refine_ls_R_factor_all 0.0237
_refine_ls_R_factor_gt 0.0233
_refine_ls_shift/su_max 0.001
_refine_ls_shift/su_mean 0.000
_refine_ls_structure_factor_coef Fsqd
_refine_ls_weighting_details 'calc w=1/[\s^2^(Fo^2^)+(0.0197P)^2^+5.5389P] where P=(Fo^2^+2Fc^2^)/3'
_refine_ls_weighting_scheme calc
_refine_ls_wR_factor_gt 0.0571
_refine_ls_wR_factor_ref 0.0573
_reflns_number_gt 351
_reflns_number_total 354
_reflns_threshold_expression I>2\s(I)
_cod_database_code 4000206

loop_
_symmetry_equiv_pos_as_xyz
'x, y, z'
'-y, x-y, z'
'-x+y, -x, z'
'-x, -y, z+1/2'
'y, -x+y, z+1/2'
'x-y, x, z+1/2'
'y, x, -z+1/2'
'x-y, -y, -z+1/2'
'-x, -x+y, -z+1/2'
'-y, -x, -z'
'-x+y, y, -z'
'x, x-y, -z'
'-x, -y, -z'
'y, -x+y, -z'
'x-y, x, -z'
'x, y, -z-1/2'
'-y, x-y, -z-1/2'
'-x+y, -x, -z-1/2'
'-y, -x, z-1/2'
'-x+y, y, z-1/2'
'x, x-y, z-1/2'
'y, x, z'
'x-y, -y, z'
'-x, -x+y, z'

loop_
_atom_site_label
_atom_site_type_symbol
_atom_site_fract_x
_atom_site_fract_y
_atom_site_fract_z
_atom_site_U_iso_or_equiv
_atom_site_adp_type
_atom_site_occupancy
_atom_site_symmetry_multiplicity
_atom_site_calc_flag
_atom_site_refinement_flags
_atom_site_disorder_assembly
_atom_site_disorder_group
Nd Nd 0.61757(5) 0.0000 0.2500 0.01043(17) Uani 1 4 d S . .
Ti Ti 0.0000 0.0000 0.0000 0.0102(5) Uani 1 12 d S . .
Sb1 Sb 0.25545(7) 0.0000 0.2500 0.00991(17) Uani 1 4 d S . .
Sb2 Sb 0.3333 0.6667 0.0000 0.01032(19) Uani 1 6 d S . .

loop_
_atom_site_aniso_label
_atom_site_aniso_U_11
_atom_site_aniso_U_22
_atom_site_aniso_U_33
_atom_site_aniso_U_23
_atom_site_aniso_U_13
_atom_site_aniso_U_12
Nd 0.0114(2) 0.0129(3) 0.0075(2) 0.000 0.000 0.00645(13)
Ti 0.0109(7) 0.0109(7) 0.0087(11) 0.000 0.000 0.0055(4)
Sb1 0.0104(2) 0.0116(3) 0.0081(3) 0.000 0.000 0.00581(14)
Sb2 0.0113(2) 0.0113(2) 0.0084(3) 0.000 0.000 0.00565(12)
